data_4309867
loop_
_publ_author_name
'H\'el\`ene Casellas'
'Patrick Gamez'
'Jan Reedijk'
'Ilpo Mutikainen'
'Urho Turpeinen'
'Norberto Masciocchi'
'Simona Galli'
'Angelo Sironi'

_publ_section_title
;
Moisture-Triggered 1,3,5-Triazine-Based CuII Molecular Switch: a Combined
X-ray Single-Crystal and Powder Diffraction Study
;
_journal_name_full 'Inorganic Chemistry'
_journal_page_first 7918
_journal_page_last 7924
_journal_paper_doi 10.1021/ic0509231
_journal_volume 44
_journal_year 2005
_chemical_formula_sum 'C48 H38 Cu3 N26 O18'
_chemical_formula_weight 1457.66
_chemical_name_systematic
; 
hexanitrato-opytrizediam-tricopper(II) 
;
_space_group_IT_number 15
_symmetry_cell_setting monoclinic
_symmetry_space_group_name_Hall '-C 2yc'
_symmetry_space_group_name_H-M 'C 1 2/c 1'
_atom_sites_solution_hydrogens geom
_atom_sites_solution_primary direct
_atom_sites_solution_secondary difmap
_audit_creation_method SHELXL-97
_cell_angle_alpha 90.00
_cell_angle_beta 113.26(3)
_cell_angle_gamma 90.00
_cell_formula_units_Z 4
_cell_length_a 16.830(3)
_cell_length_b 20.701(4)
_cell_length_c 18.170(4)
_cell_measurement_reflns_used 20936
_cell_measurement_temperature 173(2)
_cell_measurement_theta_max 27.51
_cell_measurement_theta_min 5.02
_cell_volume 5816(2)
_computing_cell_refinement 'COLLECT (Nonius, 2002)'
_computing_data_collection 'COLLECT (Nonius, 2002)'
_computing_data_reduction 'COLLECT (Nonius, 2002)'
_computing_molecular_graphics 'SHELXTL (Sheldrick, 1990)'
_computing_publication_material 'SHELX97 (Sheldrick, 1997)'
_computing_structure_refinement 'SHELXL97 (Sheldrick, 1997)'
_computing_structure_solution 'SHELXS97 (Sheldrick, 1990)'
_diffrn_ambient_temperature 173(2)
_diffrn_measured_fraction_theta_full 0.979
_diffrn_measured_fraction_theta_max 0.979
_diffrn_measurement_device_type KappaCCD
_diffrn_measurement_method CCD
_diffrn_radiation_monochromator graphite
_diffrn_radiation_source 'fine-focus sealed tube'
_diffrn_radiation_type MoK\a
_diffrn_radiation_wavelength 0.71073
_diffrn_reflns_av_R_equivalents 0.0531
_diffrn_reflns_av_sigmaI/netI 0.0714
_diffrn_reflns_limit_h_max 21
_diffrn_reflns_limit_h_min -20
_diffrn_reflns_limit_k_max 25
_diffrn_reflns_limit_k_min -26
_diffrn_reflns_limit_l_max 23
_diffrn_reflns_limit_l_min -22
_diffrn_reflns_number 20936
_diffrn_reflns_theta_full 27.51
_diffrn_reflns_theta_max 27.51
_diffrn_reflns_theta_min 5.02
_exptl_absorpt_coefficient_mu 1.184
_exptl_absorpt_correction_T_max 0.8908
_exptl_absorpt_correction_T_min 0.7562
_exptl_absorpt_correction_type multi-scan
_exptl_absorpt_process_details 'SADABS (Sheldrick, 1996)'
_exptl_crystal_colour blue
_exptl_crystal_density_diffrn 1.665
_exptl_crystal_density_method 'not measured'
_exptl_crystal_description needle
_exptl_crystal_F_000 2956
_exptl_crystal_size_max 0.25
_exptl_crystal_size_mid 0.10
_exptl_crystal_size_min 0.10
_refine_diff_density_max 0.711
_refine_diff_density_min -0.542
_refine_diff_density_rms 0.080
_refine_ls_extinction_method none
_refine_ls_goodness_of_fit_ref 1.019
_refine_ls_hydrogen_treatment constr
_refine_ls_matrix_type full
_refine_ls_number_parameters 431
_refine_ls_number_reflns 6563
_refine_ls_number_restraints 12
_refine_ls_restrained_S_all 1.026
_refine_ls_R_factor_all 0.0921
_refine_ls_R_factor_gt 0.0443
_refine_ls_shift/su_max 0.001
_refine_ls_shift/su_mean 0.000
_refine_ls_structure_factor_coef Fsqd
_refine_ls_weighting_details 'calc w=1/[\s^2^(Fo^2^)+(0.0376P)^2^+10.5926P] where P=(Fo^2^+2Fc^2^)/3'
_refine_ls_weighting_scheme calc
_refine_ls_wR_factor_gt 0.0896
_refine_ls_wR_factor_ref 0.1049
_reflns_number_gt 4222
_reflns_number_total 6563
_reflns_threshold_expression >2sigma(I)
_cod_data_source_file ic0509231si20050608_092035_1.cif
_cod_data_source_block Compound_1
_cod_depositor_comments
;
The following automatic conversions were performed:

data name '_atom_site_symetry_multiplicity' was replaced with
'_atom_site_symmetry_multiplicity' as specified in the replacement
file 'data/replacement-values/replacement_tags.lst'.

Automatic conversion script
Id: cif_correct_tags 9268 2022-04-12 08:56:07Z antanas 
;
_cod_database_code 4309867

loop_
_publ_contact_author_address
;
Leiden Institute of Chemistry,
Gorlaeus Laboratories, Leiden University,
PO Box 9502, 2300 RA, Leiden, The Netherlands.
;
;
Dipartimento di Scienze Chimiche e Ambientali
  Universit\'a degli Studi dell'Insubria
  via Valleggio, 11
  22100 Como
  Italy
;

loop_
_publ_contact_author_email
g.gamez@chem.leidenuniv.nl
reedijk@chem.leidenuniv.nl
norberto.masciocchi@uninsubria.it

loop_
_publ_contact_author_name
'Dr. Patrick Gamez'
'Prof. Jan Reedijk'
'Prof. Norberto Masciocchi'

loop_
_symmetry_equiv_pos_as_xyz
'x, y, z'
'-x, y, -z+1/2'
'x+1/2, y+1/2, z'
'-x+1/2, y+1/2, -z+1/2'
'-x, -y, -z'
'x, -y, z-1/2'
'-x+1/2, -y+1/2, -z'
'x+1/2, -y+1/2, z-1/2'

loop_
_atom_site_label
_atom_site_type_symbol
_atom_site_fract_x
_atom_site_fract_y
_atom_site_fract_z
_atom_site_U_iso_or_equiv
_atom_site_adp_type
_atom_site_occupancy
_atom_site_symmetry_multiplicity
_atom_site_calc_flag
_atom_site_refinement_flags
_atom_site_disorder_assembly
_atom_site_disorder_group
Cu1 Cu 0.5000 0.04432(3) 0.2500 0.02635(15) Uani 1 2 d S . .
Cu2 Cu 0.51005(2) 0.28457(2) 0.57659(2) 0.02569(12) Uani 1 1 d . . .
N11 N 0.43838(17) 0.09124(13) 0.14147(15) 0.0291(6) Uani 1 1 d . . .
C12 C 0.3833(2) 0.13950(15) 0.13654(18) 0.0243(7) Uani 1 1 d . . .
C13 C 0.3383(2) 0.17258(16) 0.06598(19) 0.0289(7) Uani 1 1 d . . .
H13A H 0.2994 0.2063 0.0644 0.035 Uiso 1 1 calc R . .
C14 C 0.3510(2) 0.15555(18) -0.0016(2) 0.0371(9) Uani 1 1 d . . .
H14A H 0.3210 0.1776 -0.0506 0.045 Uiso 1 1 calc R . .
C15 C 0.4079(3) 0.10590(19) 0.0021(2) 0.0437(10) Uani 1 1 d . . .
H15A H 0.4177 0.0937 -0.0440 0.052 Uiso 1 1 calc R . .
C16 C 0.4497(2) 0.07476(18) 0.0739(2) 0.0375(9) Uani 1 1 d . . .
H16A H 0.4880 0.0403 0.0763 0.045 Uiso 1 1 calc R . .
N17 N 0.37127(16) 0.15228(12) 0.20913(14) 0.0227(6) Uani 1 1 d . . .
N21 N 0.38492(17) 0.04624(13) 0.26102(15) 0.0253(6) Uani 1 1 d . . .
C22 C 0.33802(19) 0.10077(15) 0.24165(17) 0.0228(7) Uani 1 1 d . . .
C23 C 0.25898(19) 0.10665(16) 0.24814(18) 0.0249(7) Uani 1 1 d . . .
H23A H 0.2270 0.1457 0.2333 0.030 Uiso 1 1 calc R . .
C24 C 0.2273(2) 0.05527(16) 0.27633(19) 0.0299(8) Uani 1 1 d . . .
H24A H 0.1739 0.0587 0.2824 0.036 Uiso 1 1 calc R . .
C25 C 0.2746(2) -0.00173(17) 0.2957(2) 0.0316(8) Uani 1 1 d . . .
H25A H 0.2538 -0.0382 0.3145 0.038 Uiso 1 1 calc R . .
C26 C 0.3526(2) -0.00425(16) 0.2872(2) 0.0309(8) Uani 1 1 d . . .
H26A H 0.3848 -0.0433 0.3003 0.037 Uiso 1 1 calc R . .
C31 C 0.37680(18) 0.21505(15) 0.23933(17) 0.0215(6) Uani 1 1 d . . .
N32 N 0.37118(15) 0.22003(12) 0.31091(14) 0.0204(5) Uani 1 1 d . . .
C33 C 0.37884(18) 0.28101(15) 0.33661(16) 0.0206(6) Uani 1 1 d . . .
N34 N 0.39661(15) 0.33280(12) 0.30275(14) 0.0211(6) Uani 1 1 d . . .
C35 C 0.40004(18) 0.32092(15) 0.23130(17) 0.0215(7) Uani 1 1 d . . .
N36 N 0.38898(16) 0.26190(12) 0.19549(14) 0.0239(6) Uani 1 1 d . . .
N37 N 0.41519(16) 0.37066(12) 0.19078(15) 0.0241(6) Uani 1 1 d . . .
H37A H 0.4039 0.3661 0.1395 0.029 Uiso 1 1 calc R . .
C38 C 0.4498(2) 0.43182(15) 0.23001(19) 0.0255(7) Uani 1 1 d . . .
H38A H 0.4266 0.4405 0.2713 0.031 Uiso 1 1 calc R . .
H38B H 0.4303 0.4670 0.1900 0.031 Uiso 1 1 calc R . .
N41 N 0.40723(16) 0.22801(13) 0.52590(15) 0.0260(6) Uani 1 1 d . . .
C42 C 0.3501(2) 0.23883(16) 0.45027(18) 0.0243(7) Uani 1 1 d . . .
C43 C 0.2754(2) 0.20318(17) 0.41406(19) 0.0303(8) Uani 1 1 d . . .
H43A H 0.2347 0.2139 0.3620 0.036 Uiso 1 1 calc R . .
C44 C 0.2614(2) 0.15111(18) 0.4559(2) 0.0358(9) Uani 1 1 d . . .
H44A H 0.2116 0.1246 0.4321 0.043 Uiso 1 1 calc R . .
C45 C 0.3208(2) 0.13854(18) 0.5324(2) 0.0391(9) Uani 1 1 d . . .
H45A H 0.3130 0.1025 0.5611 0.047 Uiso 1 1 calc R . .
C46 C 0.3916(2) 0.17850(18) 0.5671(2) 0.0349(8) Uani 1 1 d . . .
H46A H 0.4301 0.1711 0.6210 0.042 Uiso 1 1 calc R . .
N47 N 0.37027(16) 0.29143(12) 0.40924(14) 0.0225(6) Uani 1 1 d . . .
N51 N 0.43710(16) 0.36028(13) 0.51937(15) 0.0248(6) Uani 1 1 d . . .
C52 C 0.38024(19) 0.35460(15) 0.44281(17) 0.0218(7) Uani 1 1 d . . .
C53 C 0.3328(2) 0.40635(17) 0.39923(19) 0.0302(8) Uani 1 1 d . . .
H53A H 0.2927 0.4008 0.3454 0.036 Uiso 1 1 calc R . .
C54 C 0.3449(2) 0.46617(17) 0.4354(2) 0.0337(8) Uani 1 1 d . . .
H54A H 0.3141 0.5028 0.4066 0.040 Uiso 1 1 calc R . .
C55 C 0.4033(2) 0.47213(17) 0.5152(2) 0.0374(9) Uani 1 1 d . . .
H55A H 0.4123 0.5127 0.5416 0.045 Uiso 1 1 calc R . .
C56 C 0.4471(2) 0.41856(17) 0.5546(2) 0.0323(8) Uani 1 1 d . . .
H56A H 0.4861 0.4227 0.6090 0.039 Uiso 1 1 calc R . .
N1 N 0.5000 -0.08327(16) 0.2500 0.0145(7) Uani 1 2 d SU . .
O1 O 0.53758(19) -0.05415(14) 0.31290(19) 0.0617(8) Uani 1 1 d . . .
O2 O 0.5000 -0.14407(19) 0.2500 0.0635(12) Uani 1 2 d S . .
N2 N 0.5000 0.3386(2) 0.7500 0.0426(11) Uani 1 2 d S . .
O3 O 0.46850(18) 0.30834(13) 0.68447(14) 0.0492(7) Uani 1 1 d . . .
O4 O 0.5000 0.3991(2) 0.7500 0.0872(16) Uani 1 2 d SU . .
N3 N 0.64012(18) 0.20795(16) 0.69207(17) 0.0364(7) Uani 1 1 d . . .
O5 O 0.57573(14) 0.20654(11) 0.62271(13) 0.0327(5) Uani 1 1 d . . .
O6 O 0.65326(18) 0.25689(14) 0.73262(15) 0.0524(7) Uani 1 1 d . . .
O7 O 0.68401(18) 0.15797(14) 0.71334(19) 0.0631(9) Uani 1 1 d . . .
N4 N 0.61884(17) 0.34771(14) 0.52486(18) 0.0314(7) Uani 1 1 d . . .
O8 O 0.61466(15) 0.33755(12) 0.59337(14) 0.0401(6) Uani 1 1 d . . .
O9 O 0.57203(16) 0.31573(13) 0.46655(15) 0.0429(6) Uani 1 1 d . . .
O10 O 0.66925(17) 0.38883(13) 0.52060(18) 0.0507(7) Uani 1 1 d . . .

loop_
_atom_site_aniso_label
_atom_site_aniso_U_11
_atom_site_aniso_U_22
_atom_site_aniso_U_33
_atom_site_aniso_U_23
_atom_site_aniso_U_13
_atom_site_aniso_U_12
Cu1 0.0294(3) 0.0292(3) 0.0216(3) 0.000 0.0112(2) 0.000
Cu2 0.0273(2) 0.0314(2) 0.01563(19) 0.00162(17) 0.00561(15) -0.00107(18)
N11 0.0380(15) 0.0313(16) 0.0204(14) -0.0018(12) 0.0139(12) -0.0016(13)
C12 0.0312(17) 0.0248(18) 0.0193(16) -0.0041(13) 0.0124(14) -0.0067(15)
C13 0.0375(18) 0.0257(18) 0.0224(17) -0.0009(14) 0.0106(15) -0.0053(15)
C14 0.052(2) 0.039(2) 0.0183(18) 0.0035(15) 0.0120(16) -0.0052(19)
C15 0.068(3) 0.046(2) 0.025(2) -0.0018(17) 0.0275(19) 0.001(2)
C16 0.051(2) 0.038(2) 0.028(2) -0.0040(16) 0.0202(17) 0.0048(18)
N17 0.0333(14) 0.0216(14) 0.0165(13) 0.0005(11) 0.0134(11) -0.0033(12)
N21 0.0326(14) 0.0236(15) 0.0202(14) 0.0012(12) 0.0109(12) -0.0001(13)
C22 0.0281(16) 0.0257(18) 0.0126(15) -0.0012(13) 0.0058(13) -0.0053(14)
C23 0.0263(16) 0.0263(17) 0.0200(16) -0.0003(14) 0.0068(13) -0.0006(14)
C24 0.0281(17) 0.035(2) 0.0283(18) -0.0021(15) 0.0127(15) -0.0067(16)
C25 0.0356(19) 0.0291(19) 0.0313(19) 0.0037(15) 0.0144(16) -0.0092(16)
C26 0.0392(19) 0.0225(18) 0.0305(19) 0.0050(14) 0.0133(16) 0.0002(15)
C31 0.0198(15) 0.0255(17) 0.0191(15) 0.0012(14) 0.0075(12) -0.0007(14)
N32 0.0222(12) 0.0243(15) 0.0149(12) -0.0003(11) 0.0076(10) -0.0023(11)
C33 0.0169(14) 0.0303(18) 0.0128(14) 0.0023(13) 0.0039(11) 0.0004(14)
N34 0.0224(13) 0.0255(15) 0.0157(13) -0.0010(11) 0.0080(11) -0.0027(11)
C35 0.0191(15) 0.0266(18) 0.0182(16) 0.0002(13) 0.0067(13) -0.0036(14)
N36 0.0327(14) 0.0244(14) 0.0164(13) 0.0005(11) 0.0116(11) -0.0032(12)
N37 0.0333(15) 0.0246(15) 0.0150(13) 0.0018(11) 0.0101(11) -0.0026(12)
C38 0.0346(17) 0.0202(17) 0.0261(17) 0.0036(14) 0.0167(15) 0.0007(14)
N41 0.0288(14) 0.0311(16) 0.0202(14) 0.0046(12) 0.0118(12) -0.0015(12)
C42 0.0282(16) 0.0306(18) 0.0163(15) 0.0002(13) 0.0111(13) -0.0013(15)
C43 0.0284(17) 0.041(2) 0.0223(17) -0.0016(15) 0.0111(14) -0.0072(16)
C44 0.0352(19) 0.042(2) 0.036(2) -0.0030(17) 0.0200(17) -0.0120(17)
C45 0.039(2) 0.040(2) 0.042(2) 0.0110(18) 0.0202(18) -0.0062(18)
C46 0.0341(19) 0.044(2) 0.0273(19) 0.0114(17) 0.0125(16) 0.0011(18)
N47 0.0286(14) 0.0256(15) 0.0152(13) 0.0020(11) 0.0106(11) -0.0014(12)
N51 0.0312(14) 0.0268(15) 0.0171(13) -0.0023(11) 0.0102(11) -0.0028(12)
C52 0.0252(15) 0.0267(17) 0.0161(15) -0.0002(13) 0.0109(13) -0.0017(14)
C53 0.0323(18) 0.041(2) 0.0180(17) 0.0025(15) 0.0107(14) 0.0019(16)
C54 0.048(2) 0.031(2) 0.0262(19) 0.0046(15) 0.0183(16) 0.0058(17)
C55 0.056(2) 0.027(2) 0.033(2) -0.0036(16) 0.0219(18) -0.0027(18)
C56 0.042(2) 0.034(2) 0.0200(17) -0.0029(15) 0.0111(15) -0.0062(17)
N1 0.0179(10) 0.0112(11) 0.0144(10) 0.000 0.0064(8) 0.000
O1 0.0639(19) 0.0491(18) 0.073(2) -0.0123(16) 0.0285(17) -0.0031(15)
O2 0.110(4) 0.039(2) 0.034(2) 0.000 0.021(2) 0.000
N2 0.068(3) 0.041(3) 0.021(2) 0.000 0.021(2) 0.000
O3 0.0685(18) 0.0582(18) 0.0239(14) -0.0092(13) 0.0215(13) -0.0118(15)
O4 0.161(5) 0.047(3) 0.044(3) 0.000 0.031(3) 0.000
N3 0.0299(15) 0.042(2) 0.0294(17) 0.0035(15) 0.0033(13) -0.0062(15)
O5 0.0304(12) 0.0360(14) 0.0237(12) -0.0016(10) 0.0023(10) 0.0024(11)
O6 0.0685(19) 0.0450(17) 0.0276(15) -0.0030(13) 0.0017(13) -0.0193(15)
O7 0.0507(17) 0.0509(19) 0.068(2) 0.0205(16) 0.0027(15) 0.0193(15)
N4 0.0253(14) 0.0319(17) 0.0375(18) 0.0094(14) 0.0130(14) 0.0063(14)
O8 0.0348(13) 0.0546(17) 0.0231(13) 0.0038(12) 0.0031(11) -0.0089(12)
O9 0.0410(14) 0.0609(18) 0.0292(14) -0.0050(13) 0.0163(12) -0.0004(14)
O10 0.0467(15) 0.0364(15) 0.081(2) 0.0119(15) 0.0377(15) 0.0004(14)

loop_
_atom_type_symbol
_atom_type_description
_atom_type_scat_dispersion_real
_atom_type_scat_dispersion_imag
_atom_type_scat_source
C C 0.0033 0.0016 'International Tables Vol C Tables 4.2.6.8 and 6.1.1.4'
H H 0.0000 0.0000 'International Tables Vol C Tables 4.2.6.8 and 6.1.1.4'
Cu Cu 0.3201 1.2651 'International Tables Vol C Tables 4.2.6.8 and 6.1.1.4'
N N 0.0061 0.0033 'International Tables Vol C Tables 4.2.6.8 and 6.1.1.4'
O O 0.0106 0.0060 'International Tables Vol C Tables 4.2.6.8 and 6.1.1.4'

loop_
_geom_angle_atom_site_label_1
_geom_angle_atom_site_label_2
_geom_angle_atom_site_label_3
_geom_angle
_geom_angle_site_symmetry_1
_geom_angle_site_symmetry_3
_geom_angle_publ_flag
N21 Cu1 N21 177.75(15) 2_655 . ?
N21 Cu1 N11 86.91(10) 2_655 2_655 ?
N21 Cu1 N11 92.03(10) . 2_655 ?
N21 Cu1 N11 92.03(10) 2_655 . ?
N21 Cu1 N11 86.91(10) . . ?
N11 Cu1 N11 124.09(15) 2_655 . ?
N21 Cu1 O1 93.11(10) 2_655 2_655 ?
N21 Cu1 O1 88.88(10) . 2_655 ?
N11 Cu1 O1 145.54(11) 2_655 2_655 ?
N11 Cu1 O1 90.37(11) . 2_655 ?
N21 Cu1 O1 88.88(10) 2_655 . ?
N21 Cu1 O1 93.11(10) . . ?
N11 Cu1 O1 90.37(11) 2_655 . ?
N11 Cu1 O1 145.54(11) . . ?
O1 Cu1 O1 55.20(15) 2_655 . ?
O5 Cu2 N41 87.32(10) . . ?
O5 Cu2 O8 94.22(10) . . ?
N41 Cu2 O8 161.71(10) . . ?
O5 Cu2 N51 174.58(10) . . ?
N41 Cu2 N51 88.71(11) . . ?
O8 Cu2 N51 88.41(11) . . ?
O5 Cu2 O3 96.81(10) . . ?
N41 Cu2 O3 91.05(10) . . ?
O8 Cu2 O3 106.83(10) . . ?
N51 Cu2 O3 86.94(10) . . ?
C12 N11 C16 117.8(3) . . ?
C12 N11 Cu1 119.1(2) . . ?
C16 N11 Cu1 123.1(2) . . ?
N11 C12 C13 122.7(3) . . ?
N11 C12 N17 114.9(3) . . ?
C13 C12 N17 122.3(3) . . ?
C14 C13 C12 118.6(3) . . ?
C14 C13 H13A 120.7 . . ?
C12 C13 H13A 120.7 . . ?
C13 C14 C15 119.7(3) . . ?
C13 C14 H14A 120.2 . . ?
C15 C14 H14A 120.2 . . ?
C16 C15 C14 118.5(3) . . ?
C16 C15 H15A 120.7 . . ?
C14 C15 H15A 120.7 . . ?
N11 C16 C15 122.6(3) . . ?
N11 C16 H16A 118.7 . . ?
C15 C16 H16A 118.7 . . ?
C31 N17 C22 120.3(2) . . ?
C31 N17 C12 121.3(2) . . ?
C22 N17 C12 117.4(2) . . ?
C22 N21 C26 117.8(3) . . ?
C22 N21 Cu1 118.5(2) . . ?
C26 N21 Cu1 123.7(2) . . ?
N21 C22 C23 122.4(3) . . ?
N21 C22 N17 116.6(3) . . ?
C23 C22 N17 120.9(3) . . ?
C24 C23 C22 119.3(3) . . ?
C24 C23 H23A 120.3 . . ?
C22 C23 H23A 120.3 . . ?
C23 C24 C25 118.9(3) . . ?
C23 C24 H24A 120.5 . . ?
C25 C24 H24A 120.5 . . ?
C26 C25 C24 118.6(3) . . ?
C26 C25 H25A 120.7 . . ?
C24 C25 H25A 120.7 . . ?
N21 C26 C25 122.9(3) . . ?
N21 C26 H26A 118.5 . . ?
C25 C26 H26A 118.5 . . ?
N36 C31 N32 127.9(3) . . ?
N36 C31 N17 116.6(2) . . ?
N32 C31 N17 115.5(3) . . ?
C33 N32 C31 112.1(2) . . ?
N34 C33 N32 127.6(3) . . ?
N34 C33 N47 116.0(3) . . ?
N32 C33 N47 116.4(3) . . ?
C33 N34 C35 113.8(3) . . ?
N34 C35 N37 118.5(3) . . ?
N34 C35 N36 125.1(3) . . ?
N37 C35 N36 116.4(3) . . ?
C31 N36 C35 113.3(2) . . ?
C35 N37 C38 121.5(2) . . ?
C35 N37 H37A 119.3 . . ?
C38 N37 H37A 119.3 . . ?
N37 C38 C38 112.33(18) . 2_655 ?
N37 C38 H38A 109.1 . . ?
C38 C38 H38A 109.1 2_655 . ?
N37 C38 H38B 109.1 . . ?
C38 C38 H38B 109.1 2_655 . ?
H38A C38 H38B 107.9 . . ?
C42 N41 C46 118.2(3) . . ?
C42 N41 Cu2 120.9(2) . . ?
C46 N41 Cu2 120.9(2) . . ?
N41 C42 C43 123.1(3) . . ?
N41 C42 N47 115.8(3) . . ?
C43 C42 N47 121.1(3) . . ?
C42 C43 C44 118.2(3) . . ?
C42 C43 H43A 120.9 . . ?
C44 C43 H43A 120.9 . . ?
C45 C44 C43 119.0(3) . . ?
C45 C44 H44A 120.5 . . ?
C43 C44 H44A 120.5 . . ?
C44 C45 C46 119.9(3) . . ?
C44 C45 H45A 120.1 . . ?
C46 C45 H45A 120.1 . . ?
N41 C46 C45 121.4(3) . . ?
N41 C46 H46A 119.3 . . ?
C45 C46 H46A 119.3 . . ?
C33 N47 C52 120.4(2) . . ?
C33 N47 C42 120.5(3) . . ?
C52 N47 C42 119.1(2) . . ?
C56 N51 C52 118.3(3) . . ?
C56 N51 Cu2 121.2(2) . . ?
C52 N51 Cu2 120.4(2) . . ?
N51 C52 C53 122.5(3) . . ?
N51 C52 N47 116.0(3) . . ?
C53 C52 N47 121.5(3) . . ?
C54 C53 C52 118.7(3) . . ?
C54 C53 H53A 120.7 . . ?
C52 C53 H53A 120.7 . . ?
C53 C54 C55 119.0(3) . . ?
C53 C54 H54A 120.5 . . ?
C55 C54 H54A 120.5 . . ?
C56 C55 C54 118.9(3) . . ?
C56 C55 H55A 120.5 . . ?
C54 C55 H55A 120.5 . . ?
N51 C56 C55 122.6(3) . . ?
N51 C56 H56A 118.7 . . ?
C55 C56 H56A 118.7 . . ?
O1 N1 O1 121.0(4) . 2_655 ?
O1 N1 O2 119.5(2) . . ?
O1 N1 O2 119.5(2) 2_655 . ?
N1 O1 Cu1 91.9(2) . . ?
O4 N2 O3 119.7(2) . . ?
O4 N2 O3 119.7(2) . 2_656 ?
O3 N2 O3 120.5(4) . 2_656 ?
N2 O3 Cu2 136.87(18) . . ?
O6 N3 O7 124.1(3) . . ?
O6 N3 O5 119.2(3) . . ?
O7 N3 O5 116.7(3) . . ?
N3 O5 Cu2 120.9(2) . . ?
O10 N4 O9 122.8(3) . . ?
O10 N4 O8 118.5(3) . . ?
O9 N4 O8 118.8(3) . . ?
N4 O8 Cu2 108.86(19) . . ?

loop_
_geom_bond_atom_site_label_1
_geom_bond_atom_site_label_2
_geom_bond_distance
_geom_bond_site_symmetry_2
_geom_bond_publ_flag
Cu1 N21 2.025(3) 2_655 ?
Cu1 N21 2.025(3) . ?
Cu1 N11 2.072(3) 2_655 ?
Cu1 N11 2.072(3) . ?
Cu1 O1 2.300(3) 2_655 ?
Cu1 O1 2.300(3) . ?
Cu2 O5 1.950(2) . ?
Cu2 N41 1.989(3) . ?
Cu2 O8 1.993(2) . ?
Cu2 N51 2.009(3) . ?
Cu2 O3 2.378(2) . ?
N11 C12 1.341(4) . ?
N11 C16 1.359(4) . ?
C12 C13 1.385(4) . ?
C12 N17 1.436(4) . ?
C13 C14 1.372(4) . ?
C13 H13A 0.9500 . ?
C14 C15 1.388(5) . ?
C14 H14A 0.9500 . ?
C15 C16 1.374(5) . ?
C15 H15A 0.9500 . ?
C16 H16A 0.9500 . ?
N17 C31 1.399(4) . ?
N17 C22 1.435(4) . ?
N21 C22 1.342(4) . ?
N21 C26 1.348(4) . ?
C22 C23 1.386(4) . ?
C23 C24 1.376(4) . ?
C23 H23A 0.9500 . ?
C24 C25 1.389(5) . ?
C24 H24A 0.9500 . ?
C25 C26 1.382(4) . ?
C25 H25A 0.9500 . ?
C26 H26A 0.9500 . ?
C31 N36 1.321(4) . ?
C31 N32 1.345(4) . ?
N32 C33 1.334(4) . ?
C33 N34 1.328(4) . ?
C33 N47 1.400(3) . ?
N34 C35 1.345(4) . ?
C35 N37 1.348(4) . ?
C35 N36 1.362(4) . ?
N37 C38 1.457(4) . ?
N37 H37A 0.8800 . ?
C38 C38 1.553(6) 2_655 ?
C38 H38A 0.9900 . ?
C38 H38B 0.9900 . ?
N41 C42 1.349(4) . ?
N41 C46 1.355(4) . ?
C42 C43 1.379(4) . ?
C42 N47 1.434(4) . ?
C43 C44 1.392(5) . ?
C43 H43A 0.9500 . ?
C44 C45 1.379(5) . ?
C44 H44A 0.9500 . ?
C45 C46 1.382(5) . ?
C45 H45A 0.9500 . ?
C46 H46A 0.9500 . ?
N47 C52 1.425(4) . ?
N51 C56 1.345(4) . ?
N51 C52 1.347(4) . ?
C52 C53 1.383(4) . ?
C53 C54 1.379(5) . ?
C53 H53A 0.9500 . ?
C54 C55 1.399(5) . ?
C54 H54A 0.9500 . ?
C55 C56 1.367(5) . ?
C55 H55A 0.9500 . ?
C56 H56A 0.9500 . ?
N1 O1 1.224(3) . ?
N1 O1 1.224(3) 2_655 ?
N1 O2 1.259(5) . ?
N2 O4 1.254(6) . ?
N2 O3 1.262(3) . ?
N2 O3 1.262(3) 2_656 ?
N3 O6 1.220(4) . ?
N3 O7 1.241(4) . ?
N3 O5 1.298(3) . ?
N4 O10 1.226(3) . ?
N4 O9 1.234(4) . ?
N4 O8 1.292(3) . ?
